data_7245501
loop_
_publ_author_name
'Qin, Bowen'
'Zhang, Xiaoying'
'Dang, Jiangyan'
'Yue, Dan'
'Zhang, Bing'
'Li, Weidong'
'Gahungu, Godefroid'
'Wang, Zhenling'
'Zhang, Jingping'

_publ_section_title
;
 A 2-fold interpenetrated zinc-organic framework with triazole sites:
 luminescent sensing of Fe3+ and Cr2O72-, and warm white-light emission by
 Ln3+ ions encapsulated
;
_journal_name_full CrystEngComm
_journal_paper_doi 10.1039/D2CE00816E
_journal_year 2022
_chemical_formula_moiety 'C40 H26 N6 O10 Zn2, 4[H2O], 3[C3H7NO]'
_chemical_formula_sum 'C40 H26 N6 O10 Zn2'
_chemical_formula_weight 881.41
_space_group_crystal_system triclinic
_space_group_IT_number 2
_space_group_name_Hall '-P 1'
_space_group_name_H-M_alt 'P -1'
_atom_sites_solution_hydrogens geom
_atom_sites_solution_primary dual
_audit_creation_date 2022-08-05
_audit_creation_method
;
Olex2 1.5
(compiled 2021.11.18 svn.ra9532c28 for OlexSys, GUI svn.r6429)
;
_audit_update_record
;
2022-08-22 deposited with the CCDC.	2022-09-12 downloaded from the CCDC.
;
_cell_angle_alpha 84.51
_cell_angle_beta 79.25
_cell_angle_gamma 61.42
_cell_formula_units_Z 2
_cell_length_a 14.498
_cell_length_b 14.504
_cell_length_c 17.761
_cell_measurement_reflns_used 9887
_cell_measurement_temperature 297
_cell_measurement_theta_max 25.564
_cell_measurement_theta_min 2.631
_cell_volume 3222.037
_computing_cell_refinement 'SAINT v8.37A (Bruker, 2015)'
_computing_data_reduction 'SAINT v8.37A (Bruker, 2015)'
_computing_molecular_graphics 'Olex2 1.5 (Dolomanov et al., 2009)'
_computing_publication_material 'Olex2 1.5 (Dolomanov et al., 2009)'
_computing_structure_refinement 'SHELXL 2018/3 (Sheldrick, 2015)'
_computing_structure_solution 'SHELXT  (Sheldrick, 2015)'
_diffrn_ambient_temperature 297
_diffrn_measured_fraction_theta_full 0.996
_diffrn_measured_fraction_theta_max 0.996
_diffrn_measurement_device_type 'CCD area detector'
_diffrn_measurement_method 'phi and omega scans'
_diffrn_radiation_monochromator graphite
_diffrn_radiation_type MoK\a
_diffrn_radiation_wavelength 0.71073
_diffrn_reflns_av_R_equivalents 0.0648
_diffrn_reflns_av_unetI/netI 0.0461
_diffrn_reflns_Laue_measured_fraction_full 0.996
_diffrn_reflns_Laue_measured_fraction_max 0.996
_diffrn_reflns_limit_h_max 17
_diffrn_reflns_limit_h_min -17
_diffrn_reflns_limit_k_max 17
_diffrn_reflns_limit_k_min -17
_diffrn_reflns_limit_l_max 21
_diffrn_reflns_limit_l_min -21
_diffrn_reflns_number 56237
_diffrn_reflns_point_group_measured_fraction_full 0.996
_diffrn_reflns_point_group_measured_fraction_max 0.996
_diffrn_reflns_theta_full 24.999
_diffrn_reflns_theta_max 24.999
_diffrn_reflns_theta_min 2.619
_diffrn_source_current 1.0
_diffrn_source_power 0.05
_diffrn_source_voltage 50.0
_exptl_absorpt_coefficient_mu 0.785
_exptl_absorpt_correction_T_max 0.8596
_exptl_absorpt_correction_T_min 0.7318
_exptl_absorpt_correction_type multi-scan
_exptl_absorpt_process_details SADABS
_exptl_crystal_colour colourless
_exptl_crystal_colour_primary colourless
_exptl_crystal_density_diffrn 0.909
_exptl_crystal_description block
_exptl_crystal_F_000 896
_refine_diff_density_max 0.499
_refine_diff_density_min -0.407
_refine_diff_density_rms 0.070
_refine_ls_extinction_method none
_refine_ls_goodness_of_fit_ref 1.045
_refine_ls_hydrogen_treatment constr
_refine_ls_matrix_type full
_refine_ls_number_parameters 560
_refine_ls_number_reflns 11313
_refine_ls_number_restraints 120
_refine_ls_restrained_S_all 1.049
_refine_ls_R_factor_all 0.0795
_refine_ls_R_factor_gt 0.0538
_refine_ls_shift/su_max 0.001
_refine_ls_shift/su_mean 0.000
_refine_ls_structure_factor_coef Fsqd
_refine_ls_weighting_details 'w=1/[\s^2^(Fo^2^)+(0.0864P)^2^+3.1606P] where P=(Fo^2^+2Fc^2^)/3'
_refine_ls_weighting_scheme calc
_refine_ls_wR_factor_gt 0.1447
_refine_ls_wR_factor_ref 0.1681
_reflns_Friedel_coverage 0.000
_reflns_number_gt 7901
_reflns_number_total 11313
_reflns_threshold_expression 'I > 2\s(I)'
_cod_data_source_file d2ce00816e2.cif
_cod_data_source_block jt_sq
_cod_original_cell_volume 3222.0
_cod_database_code 7245501
_shelx_shelxl_version_number 2018/3
_shelx_space_group_comment
;
The symmetry employed for this shelxl refinement is uniquely defined
by the following loop, which should always be used as a source of
symmetry information in preference to the above space-group names.
They are only intended as comments.
;
_olex2_refinement_description
;
1. Fixed Uiso
 At 1.2 times of:
  All C(H) groups, All N(H,H) groups
2. Uiso/Uaniso restraints and constraints
Uanis(C29) \\sim Ueq, Uanis(C30) \\sim Ueq, Uanis(C31) \\sim Ueq, Uanis(C32)
\\sim Ueq, Uanis(C30A) \\sim Ueq, Uanis(C32A) \\sim Ueq, Uanis(C29A) \\sim Ueq,
Uanis(C31A) \\sim Ueq: with sigma of 0.01 and sigma for terminal atoms of 0.02
3. Rigid body (RIGU) restrains
 N1, C29, C29A, C30, C30A, C31, C31A, C32, C32A, C33
 with sigma for 1-2 distances of 0.004 and sigma for 1-3 distances of 0.004
4. Others
 Sof(C29A)=Sof(H29A)=Sof(C30A)=Sof(H30A)=Sof(C31A)=Sof(H31A)=Sof(C32A)=
 Sof(H32A)=1-FVAR(1)
 Sof(C29)=Sof(H29)=Sof(C30)=Sof(H30)=Sof(C31)=Sof(H31)=Sof(C32)=Sof(H32)=FVAR(1)
5.a Aromatic/amide H refined with riding coordinates:
 C3(H3), C4(H4), C6(H6), C7(H7), C9(H9), C10(H10), C12(H12), C13(H13),
 C17(H17), C18(H18), C20(H20), C21(H21), C23(H23), C24(H24), C26(H26), C27(H27),
  C29(H29), C29A(H29A), C30(H30), C30A(H30A), C31(H31), C31A(H31A), C32(H32),
 C32A(H32A), C37(H37), C38(H38), C39(H39), C40(H40)
5.b X=CH2 refined with riding coordinates:
 N5(H5A,H5B)
;
_platon_squeeze_special_details
;
A solvent mask was calculated and 588 electrons were 
found in a volume of 1707\%A^3^ in 1 void per unit cell. 
This is consistent with the presence of 
4[H2O], 3[C3H7NO] per Asymmetric Unit 
which account for 320 electrons 
per unit cell.
;
_platon_squeeze_void_probe_radius 1.20
_olex2_submission_special_instructions 'No special instructions were received'

loop_
_space_group_symop_operation_xyz
'x, y, z'
'-x, -y, -z'

loop_
_atom_site_label
_atom_site_type_symbol
_atom_site_fract_x
_atom_site_fract_y
_atom_site_fract_z
_atom_site_U_iso_or_equiv
_atom_site_adp_type
_atom_site_occupancy
_atom_site_site_symmetry_order
_atom_site_calc_flag
_atom_site_refinement_flags_posn
_atom_site_refinement_flags_adp
_atom_site_refinement_flags_occupancy
_atom_site_disorder_assembly
_atom_site_disorder_group
Zn1 Zn 0.32728(4) 0.53907(4) 0.30273(2) 0.04501(15) Uani 1 1 d . . . . .
Zn2 Zn 0.29866(4) 0.55690(3) 0.11211(2) 0.04036(15) Uani 1 1 d . . . . .
O1 O 0.3600(3) 0.3902(2) 0.30242(18) 0.0631(9) Uani 1 1 d . . . . .
O2 O 0.5034(3) 0.3992(3) 0.3085(2) 0.0796(11) Uani 1 1 d . . . . .
O3 O 0.6775(3) -0.0947(3) 0.3227(3) 0.1120(18) Uani 1 1 d . . . . .
O4 O 1.1766(2) -0.3852(2) 0.28781(16) 0.0608(8) Uani 1 1 d . . . . .
O5 O 1.1563(2) -0.3508(2) 0.16611(15) 0.0567(8) Uani 1 1 d . . . . .
O6 O 0.3948(3) 0.6192(2) 0.24613(16) 0.0578(8) Uani 1 1 d . . . . .
O7 O 0.3766(3) 0.6351(2) 0.12348(16) 0.0556(8) Uani 1 1 d . . . . .
O8 O 0.5930(3) 0.9218(2) 0.1290(3) 0.0883(13) Uani 1 1 d . . . . .
O9 O 0.2734(3) 1.4117(3) 0.1234(2) 0.0803(11) Uani 1 1 d . . . . .
O10 O 0.4234(3) 1.4119(2) 0.1135(2) 0.0714(10) Uani 1 1 d . . . . .
N1 N 0.3008(3) 0.5824(3) 0.41489(18) 0.0552(9) Uani 1 1 d . . . . .
N2 N 0.1532(4) 0.7593(4) 0.6721(2) 0.0884(16) Uani 1 1 d . . . . .
N3 N 0.1474(4) 0.7627(4) 0.7514(2) 0.0862(16) Uani 1 1 d . . . . .
N4 N 0.2765(3) 0.6107(3) 0.70896(18) 0.0508(9) Uani 1 1 d . . . . .
N5 N 0.3565(3) 0.5060(3) 0.7064(2) 0.0631(11) Uani 1 1 d . . . . .
H5A H 0.376680 0.473315 0.748148 0.076 Uiso 1 1 calc R U . . .
H5B H 0.385492 0.474341 0.663194 0.076 Uiso 1 1 calc R U . . .
N6 N 0.2746(3) 0.5966(3) 1.00108(17) 0.0437(8) Uani 1 1 d . . . . .
C1 C 0.4578(4) 0.3456(3) 0.3069(2) 0.0534(11) Uani 1 1 d . . . . .
C2 C 0.5171(3) 0.2295(3) 0.3103(2) 0.0483(10) Uani 1 1 d . . . . .
C3 C 0.6248(4) 0.1799(4) 0.3085(3) 0.0682(14) Uani 1 1 d . . . . .
H3 H 0.659922 0.219846 0.305718 0.082 Uiso 1 1 calc R U . . .
C4 C 0.6827(4) 0.0713(4) 0.3106(4) 0.0813(17) Uani 1 1 d . . . . .
H4 H 0.756217 0.038429 0.308245 0.098 Uiso 1 1 calc R U . . .
C5 C 0.6295(4) 0.0126(4) 0.3164(3) 0.0735(16) Uani 1 1 d . . . . .
C6 C 0.5210(4) 0.0618(4) 0.3177(3) 0.0715(15) Uani 1 1 d . . . . .
H6 H 0.485210 0.022503 0.320423 0.086 Uiso 1 1 calc R U . . .
C7 C 0.4660(4) 0.1700(3) 0.3150(3) 0.0602(12) Uani 1 1 d . . . . .
H7 H 0.392636 0.203252 0.316483 0.072 Uiso 1 1 calc R U . . .
C8 C 0.7874(4) -0.1508(4) 0.3011(4) 0.0841(19) Uani 1 1 d . . . . .
C9 C 0.8491(5) -0.2049(5) 0.3557(4) 0.102(2) Uani 1 1 d . . . . .
H9 H 0.818086 -0.199667 0.406964 0.123 Uiso 1 1 calc R U . . .
C10 C 0.9580(4) -0.2677(5) 0.3352(3) 0.0850(18) Uani 1 1 d . . . . .
H10 H 0.999539 -0.304857 0.372558 0.102 Uiso 1 1 calc R U . . .
C11 C 1.0045(3) -0.2749(3) 0.2592(2) 0.0491(10) Uani 1 1 d . . . . .
C12 C 0.9420(4) -0.2194(5) 0.2065(3) 0.093(2) Uani 1 1 d . . . . .
H12 H 0.972929 -0.222760 0.155370 0.112 Uiso 1 1 calc R U . . .
C13 C 0.8328(5) -0.1574(6) 0.2265(4) 0.123(3) Uani 1 1 d . . . . .
H13 H 0.791249 -0.120730 0.188985 0.148 Uiso 1 1 calc R U . . .
C14 C 1.1208(3) -0.3420(3) 0.2359(2) 0.0430(9) Uani 1 1 d . . . . .
C15 C 0.4051(3) 0.6544(3) 0.1802(2) 0.0433(9) Uani 1 1 d . . . . .
C16 C 0.4556(3) 0.7247(3) 0.1664(2) 0.0447(9) Uani 1 1 d . . . . .
C17 C 0.4710(4) 0.7636(4) 0.0939(3) 0.0622(13) Uani 1 1 d . . . . .
H17 H 0.451098 0.745088 0.053249 0.075 Uiso 1 1 calc R U . . .
C18 C 0.5163(5) 0.8304(4) 0.0816(3) 0.0749(15) Uani 1 1 d . . . . .
H18 H 0.528252 0.855429 0.032509 0.090 Uiso 1 1 calc R U . . .
C19 C 0.5430(4) 0.8592(3) 0.1417(3) 0.0666(14) Uani 1 1 d . . . . .
C20 C 0.5295(5) 0.8202(4) 0.2144(3) 0.0724(15) Uani 1 1 d . . . . .
H20 H 0.549829 0.838815 0.254762 0.087 Uiso 1 1 calc R U . . .
C21 C 0.4855(4) 0.7534(4) 0.2264(3) 0.0611(12) Uani 1 1 d . . . . .
H21 H 0.475649 0.727123 0.275395 0.073 Uiso 1 1 calc R U . . .
C22 C 0.5332(4) 1.0287(3) 0.1265(3) 0.0597(12) Uani 1 1 d . . . . .
C23 C 0.5903(4) 1.0840(4) 0.1145(3) 0.0620(12) Uani 1 1 d . . . . .
H23 H 0.664296 1.048469 0.107181 0.074 Uiso 1 1 calc R U . . .
C24 C 0.5365(4) 1.1924(3) 0.1135(3) 0.0593(12) Uani 1 1 d . . . . .
H24 H 0.574975 1.229526 0.107161 0.071 Uiso 1 1 calc R U . . .
C25 C 0.4264(4) 1.2471(3) 0.1217(2) 0.0496(10) Uani 1 1 d . . . . .
C26 C 0.3712(4) 1.1904(4) 0.1334(3) 0.0613(12) Uani 1 1 d . . . . .
H26 H 0.297254 1.226128 0.139149 0.074 Uiso 1 1 calc R U . . .
C27 C 0.4230(4) 1.0808(3) 0.1368(3) 0.0654(13) Uani 1 1 d . . . . .
H27 H 0.384450 1.043691 0.145799 0.078 Uiso 1 1 calc R U . . .
C28 C 0.3722(4) 1.3617(4) 0.1195(2) 0.0560(12) Uani 1 1 d . . . . .
C29 C 0.3654(9) 0.5213(10) 0.4640(5) 0.083(4) Uani 0.628(15) 1 d . U P A 1
H29 H 0.425107 0.459707 0.445532 0.100 Uiso 0.628(15) 1 calc R U P A 1
C29A C 0.3694(13) 0.5794(17) 0.4547(8) 0.066(4) Uani 0.372(15) 1 d . U P A 2
H29A H 0.438610 0.558646 0.429789 0.079 Uiso 0.372(15) 1 calc R U P A 2
C30 C 0.2191(10) 0.6661(8) 0.4436(5) 0.076(3) Uani 0.628(15) 1 d . U P A 1
H30 H 0.169891 0.707857 0.411803 0.092 Uiso 0.628(15) 1 calc R U P A 1
C30A C 0.1938(15) 0.623(2) 0.4543(11) 0.086(5) Uani 0.372(15) 1 d . U P A 2
H30A H 0.141940 0.621613 0.431020 0.104 Uiso 0.372(15) 1 calc R U P A 2
C31 C 0.1993(12) 0.6981(9) 0.5178(6) 0.092(4) Uani 0.628(15) 1 d . U P A 1
H31 H 0.144247 0.764256 0.532708 0.110 Uiso 0.628(15) 1 calc R U P A 1
C31A C 0.1671(15) 0.6639(18) 0.5292(11) 0.081(5) Uani 0.372(15) 1 d . U P A 2
H31A H 0.097217 0.706093 0.551853 0.098 Uiso 0.372(15) 1 calc R U P A 2
C32 C 0.3490(9) 0.5438(11) 0.5388(5) 0.087(4) Uani 0.628(15) 1 d . U P A 1
H32 H 0.397180 0.499273 0.570377 0.104 Uiso 0.628(15) 1 calc R U P A 1
C32A C 0.3464(14) 0.6044(18) 0.5298(10) 0.072(4) Uani 0.372(15) 1 d . U P A 2
H32A H 0.401290 0.597877 0.553427 0.087 Uiso 0.372(15) 1 calc R U P A 2
C33 C 0.2585(4) 0.6347(4) 0.5683(2) 0.0591(12) Uani 1 1 d . . . . .
C34 C 0.2300(4) 0.6663(4) 0.6489(2) 0.0601(12) Uani 1 1 d . . . . .
C35 C 0.2224(4) 0.6725(4) 0.7709(2) 0.0578(12) Uani 1 1 d . . . . .
C36 C 0.2426(4) 0.6456(3) 0.8507(2) 0.0508(10) Uani 1 1 d . . . . .
C37 C 0.1571(4) 0.6733(4) 0.9100(2) 0.0679(14) Uani 1 1 d . . . . .
H37 H 0.087730 0.708647 0.899699 0.082 Uiso 1 1 calc R U . . .
C38 C 0.1761(4) 0.6479(4) 0.9835(2) 0.0627(13) Uani 1 1 d . . . . .
H38 H 0.118338 0.666949 1.022938 0.075 Uiso 1 1 calc R U . . .
C39 C 0.3562(3) 0.5722(4) 0.9437(2) 0.0508(11) Uani 1 1 d . . . . .
H39 H 0.424966 0.537896 0.955316 0.061 Uiso 1 1 calc R U . . .
C40 C 0.3434(3) 0.5953(4) 0.8692(2) 0.0547(11) Uani 1 1 d . . . . .
H40 H 0.402380 0.577089 0.830932 0.066 Uiso 1 1 calc R U . . .

loop_
_atom_site_aniso_label
_atom_site_aniso_U_11
_atom_site_aniso_U_22
_atom_site_aniso_U_33
_atom_site_aniso_U_23
_atom_site_aniso_U_13
_atom_site_aniso_U_12
Zn1 0.0577(3) 0.0405(3) 0.0321(2) 0.00798(18) -0.0115(2) -0.0193(2)
Zn2 0.0482(3) 0.0395(3) 0.0287(2) -0.00384(17) -0.00497(18) -0.0167(2)
O1 0.062(2) 0.0390(17) 0.069(2) -0.0046(14) -0.0215(16) -0.0034(15)
O2 0.074(2) 0.0421(19) 0.106(3) 0.0061(18) -0.002(2) -0.0199(18)
O3 0.052(2) 0.041(2) 0.193(5) 0.006(2) 0.033(3) -0.0024(17)
O4 0.0569(19) 0.061(2) 0.0442(17) 0.0032(14) -0.0109(14) -0.0115(16)
O5 0.0534(18) 0.0554(19) 0.0360(16) -0.0070(12) -0.0031(13) -0.0057(14)
O6 0.087(2) 0.0562(19) 0.0476(17) 0.0177(14) -0.0233(15) -0.0466(18)
O7 0.076(2) 0.0535(18) 0.0472(17) -0.0009(13) -0.0145(15) -0.0365(17)
O8 0.065(2) 0.0348(18) 0.171(4) 0.014(2) -0.024(2) -0.0291(17)
O9 0.084(3) 0.044(2) 0.095(3) 0.0001(18) 0.002(2) -0.0218(19)
O10 0.097(3) 0.0388(18) 0.094(3) 0.0122(16) -0.041(2) -0.0376(19)
N1 0.070(2) 0.055(2) 0.0322(18) 0.0040(15) -0.0127(15) -0.0222(19)
N2 0.095(3) 0.093(4) 0.039(2) 0.000(2) -0.028(2) -0.008(3)
N3 0.083(3) 0.093(3) 0.037(2) -0.009(2) -0.018(2) -0.001(3)
N4 0.054(2) 0.061(2) 0.0299(17) 0.0001(15) -0.0090(15) -0.0201(19)
N5 0.076(3) 0.057(2) 0.039(2) -0.0043(16) -0.0126(18) -0.015(2)
N6 0.046(2) 0.052(2) 0.0295(16) -0.0058(14) -0.0029(14) -0.0203(16)
C1 0.063(3) 0.040(2) 0.039(2) -0.0021(17) -0.0018(19) -0.010(2)
C2 0.045(2) 0.034(2) 0.051(2) -0.0018(17) -0.0012(18) -0.0092(19)
C3 0.051(3) 0.047(3) 0.097(4) 0.007(2) -0.008(3) -0.018(2)
C4 0.036(3) 0.053(3) 0.129(5) 0.011(3) 0.000(3) -0.007(2)
C5 0.039(3) 0.036(3) 0.109(4) -0.001(2) 0.016(3) 0.002(2)
C6 0.050(3) 0.044(3) 0.104(4) -0.014(3) 0.010(3) -0.015(2)
C7 0.042(2) 0.044(3) 0.075(3) -0.012(2) 0.000(2) -0.006(2)
C8 0.050(3) 0.035(3) 0.124(5) 0.002(3) 0.015(3) 0.003(2)
C9 0.072(4) 0.101(5) 0.086(4) -0.015(4) 0.033(3) -0.015(4)
C10 0.065(3) 0.083(4) 0.061(3) -0.004(3) 0.009(3) -0.004(3)
C11 0.040(2) 0.033(2) 0.053(2) -0.0012(17) 0.0014(18) -0.0032(18)
C12 0.051(3) 0.096(4) 0.069(3) 0.024(3) 0.000(2) 0.008(3)
C13 0.060(4) 0.109(5) 0.118(6) 0.040(4) -0.008(4) 0.018(4)
C14 0.046(2) 0.031(2) 0.042(2) 0.0001(16) -0.0081(18) -0.0100(17)
C15 0.051(2) 0.0266(19) 0.047(2) -0.0011(16) -0.0137(18) -0.0118(18)
C16 0.057(3) 0.0274(19) 0.049(2) 0.0042(16) -0.0114(19) -0.0196(18)
C17 0.091(4) 0.059(3) 0.052(3) 0.015(2) -0.020(2) -0.047(3)
C18 0.097(4) 0.066(3) 0.076(4) 0.027(3) -0.023(3) -0.052(3)
C19 0.067(3) 0.032(2) 0.110(4) 0.007(2) -0.024(3) -0.029(2)
C20 0.095(4) 0.055(3) 0.085(4) -0.011(3) -0.024(3) -0.044(3)
C21 0.089(4) 0.049(3) 0.058(3) 0.002(2) -0.019(2) -0.041(3)
C22 0.059(3) 0.036(2) 0.092(3) 0.010(2) -0.017(2) -0.029(2)
C23 0.053(3) 0.047(3) 0.091(4) 0.007(2) -0.015(2) -0.028(2)
C24 0.076(3) 0.044(3) 0.073(3) 0.010(2) -0.024(3) -0.038(3)
C25 0.071(3) 0.037(2) 0.050(2) 0.0029(17) -0.012(2) -0.032(2)
C26 0.061(3) 0.051(3) 0.074(3) 0.002(2) -0.012(2) -0.028(2)
C27 0.071(3) 0.038(3) 0.097(4) 0.008(2) -0.010(3) -0.036(2)
C28 0.081(4) 0.042(3) 0.045(2) 0.0007(18) -0.012(2) -0.028(3)
C29 0.088(6) 0.071(6) 0.053(4) -0.004(4) -0.023(4) -0.003(4)
C29A 0.061(6) 0.092(9) 0.047(5) -0.002(6) -0.001(4) -0.040(6)
C30 0.106(6) 0.060(5) 0.038(4) 0.004(3) -0.033(4) -0.013(4)
C30A 0.076(6) 0.114(10) 0.070(7) -0.017(7) -0.017(5) -0.042(7)
C31 0.117(8) 0.068(6) 0.057(5) -0.009(4) -0.033(5) -0.009(5)
C31A 0.065(7) 0.103(10) 0.061(7) -0.011(7) -0.013(5) -0.024(6)
C32 0.091(6) 0.080(6) 0.048(4) -0.003(4) -0.022(4) -0.003(4)
C32A 0.071(6) 0.093(10) 0.061(6) -0.017(6) -0.016(4) -0.040(6)
C33 0.066(3) 0.067(3) 0.036(2) 0.0025(19) -0.0166(19) -0.022(2)
C34 0.065(3) 0.068(3) 0.033(2) -0.002(2) -0.014(2) -0.017(3)
C35 0.057(3) 0.070(3) 0.033(2) 0.001(2) -0.0136(19) -0.018(2)
C36 0.059(3) 0.058(3) 0.031(2) -0.0036(17) -0.0089(18) -0.022(2)
C37 0.051(3) 0.098(4) 0.036(2) -0.005(2) -0.0081(19) -0.019(3)
C38 0.046(3) 0.091(4) 0.034(2) -0.004(2) -0.0003(18) -0.020(2)
C39 0.041(2) 0.066(3) 0.036(2) -0.0011(19) -0.0089(17) -0.017(2)
C40 0.050(3) 0.076(3) 0.029(2) -0.0067(19) 0.0005(17) -0.024(2)

loop_
_atom_type_symbol
_atom_type_description
_atom_type_scat_dispersion_real
_atom_type_scat_dispersion_imag
_atom_type_scat_source
C C 0.0033 0.0016 'International Tables Vol C Tables 4.2.6.8 and 6.1.1.4'
H H 0.0000 0.0000 'International Tables Vol C Tables 4.2.6.8 and 6.1.1.4'
N N 0.0061 0.0033 'International Tables Vol C Tables 4.2.6.8 and 6.1.1.4'
O O 0.0106 0.0060 'International Tables Vol C Tables 4.2.6.8 and 6.1.1.4'
Zn Zn 0.2839 1.4301 'International Tables Vol C Tables 4.2.6.8 and 6.1.1.4'

loop_
_geom_angle_atom_site_label_1
_geom_angle_atom_site_label_2
_geom_angle_atom_site_label_3
_geom_angle
_geom_angle_site_symmetry_1
_geom_angle_site_symmetry_3
_geom_angle_publ_flag
O1 Zn1 O2 58.46(13) . . ?
O1 Zn1 O4 102.83(14) . 1_465 ?
O1 Zn1 N1 107.85(14) . . ?
O4 Zn1 O2 160.76(14) 1_465 . ?
O4 Zn1 N1 96.45(14) 1_465 . ?
O6 Zn1 O1 133.72(14) . . ?
O6 Zn1 O2 86.87(13) . . ?
O6 Zn1 O4 106.07(13) . 1_465 ?
O6 Zn1 N1 103.95(14) . . ?
N1 Zn1 O2 94.06(14) . . ?
O5 Zn2 O7 101.28(13) 1_465 . ?
O5 Zn2 O9 94.30(14) 1_465 1_545 ?
O5 Zn2 O10 143.30(14) 1_465 1_545 ?
O5 Zn2 N6 99.97(12) 1_465 1_554 ?
O5 Zn2 C28 120.51(16) 1_465 1_545 ?
O7 Zn2 O9 153.88(14) . 1_545 ?
O7 Zn2 O10 96.55(13) . 1_545 ?
O7 Zn2 N6 99.19(13) . 1_554 ?
O7 Zn2 C28 125.68(16) . 1_545 ?
O9 Zn2 C28 29.80(14) 1_545 1_545 ?
O10 Zn2 O9 59.52(14) 1_545 1_545 ?
O10 Zn2 N6 108.54(14) 1_545 1_554 ?
O10 Zn2 C28 29.72(15) 1_545 1_545 ?
N6 Zn2 O9 98.58(14) 1_554 1_545 ?
N6 Zn2 C28 105.34(13) 1_554 1_545 ?
C1 O1 Zn1 100.3(3) . . ?
C1 O2 Zn1 81.3(3) . . ?
C5 O3 C8 118.3(4) . . ?
C14 O4 Zn1 140.7(3) . 1_645 ?
C14 O5 Zn2 130.0(3) . 1_645 ?
C15 O6 Zn1 138.4(3) . . ?
C15 O7 Zn2 132.9(3) . . ?
C22 O8 C19 119.7(4) . . ?
C28 O9 Zn2 84.6(3) . 1_565 ?
C28 O10 Zn2 97.2(3) . 1_565 ?
C29 N1 Zn1 121.4(5) . . ?
C29A N1 Zn1 128.2(7) . . ?
C29A N1 C30A 115.4(10) . . ?
C30 N1 Zn1 122.9(4) . . ?
C30 N1 C29 115.5(6) . . ?
C30A N1 Zn1 116.4(8) . . ?
C34 N2 N3 107.3(4) . . ?
C35 N3 N2 106.4(4) . . ?
C34 N4 N5 125.4(3) . . ?
C35 N4 N5 128.3(3) . . ?
C35 N4 C34 106.0(4) . . ?
N4 N5 H5A 120.0 . . ?
N4 N5 H5B 120.0 . . ?
H5A N5 H5B 120.0 . . ?
C38 N6 Zn2 121.0(3) . 1_556 ?
C39 N6 Zn2 121.2(3) . 1_556 ?
C39 N6 C38 117.7(3) . . ?
O1 C1 C2 119.4(5) . . ?
O2 C1 O1 119.9(4) . . ?
O2 C1 C2 120.8(4) . . ?
C3 C2 C1 119.9(4) . . ?
C3 C2 C7 118.9(4) . . ?
C7 C2 C1 121.2(4) . . ?
C2 C3 H3 119.3 . . ?
C2 C3 C4 121.3(5) . . ?
C4 C3 H3 119.3 . . ?
C3 C4 H4 120.5 . . ?
C5 C4 C3 119.0(5) . . ?
C5 C4 H4 120.5 . . ?
O3 C5 C4 124.2(5) . . ?
O3 C5 C6 115.7(5) . . ?
C6 C5 C4 120.1(4) . . ?
C5 C6 H6 120.3 . . ?
C5 C6 C7 119.3(5) . . ?
C7 C6 H6 120.3 . . ?
C2 C7 C6 121.4(5) . . ?
C2 C7 H7 119.3 . . ?
C6 C7 H7 119.3 . . ?
C9 C8 O3 119.0(6) . . ?
C13 C8 O3 121.0(6) . . ?
C13 C8 C9 119.8(5) . . ?
C8 C9 H9 119.8 . . ?
C8 C9 C10 120.4(6) . . ?
C10 C9 H9 119.8 . . ?
C9 C10 H10 120.0 . . ?
C11 C10 C9 120.0(5) . . ?
C11 C10 H10 120.0 . . ?
C10 C11 C14 120.9(4) . . ?
C12 C11 C10 118.5(4) . . ?
C12 C11 C14 120.7(4) . . ?
C11 C12 H12 119.0 . . ?
C11 C12 C13 121.9(5) . . ?
C13 C12 H12 119.0 . . ?
C8 C13 C12 119.4(6) . . ?
C8 C13 H13 120.3 . . ?
C12 C13 H13 120.3 . . ?
O4 C14 C11 118.0(4) . . ?
O5 C14 O4 124.5(4) . . ?
O5 C14 C11 117.5(4) . . ?
O6 C15 O7 125.1(4) . . ?
O6 C15 C16 118.0(3) . . ?
O7 C15 C16 116.9(4) . . ?
C17 C16 C15 120.1(4) . . ?
C17 C16 C21 119.2(4) . . ?
C21 C16 C15 120.7(4) . . ?
C16 C17 H17 120.0 . . ?
C16 C17 C18 119.9(5) . . ?
C18 C17 H17 120.0 . . ?
C17 C18 H18 120.1 . . ?
C19 C18 C17 119.8(5) . . ?
C19 C18 H18 120.1 . . ?
C18 C19 O8 119.9(5) . . ?
C18 C19 C20 121.2(4) . . ?
C20 C19 O8 118.7(5) . . ?
C19 C20 H20 120.5 . . ?
C21 C20 C19 119.0(5) . . ?
C21 C20 H20 120.5 . . ?
C16 C21 H21 119.6 . . ?
C20 C21 C16 120.9(4) . . ?
C20 C21 H21 119.6 . . ?
O8 C22 C23 115.3(4) . . ?
O8 C22 C27 123.9(4) . . ?
C23 C22 C27 120.8(4) . . ?
C22 C23 H23 120.3 . . ?
C24 C23 C22 119.4(5) . . ?
C24 C23 H23 120.3 . . ?
C23 C24 H24 119.3 . . ?
C23 C24 C25 121.3(4) . . ?
C25 C24 H24 119.3 . . ?
C24 C25 C28 119.9(4) . . ?
C26 C25 C24 118.2(4) . . ?
C26 C25 C28 121.9(5) . . ?
C25 C26 H26 119.1 . . ?
C25 C26 C27 121.8(5) . . ?
C27 C26 H26 119.1 . . ?
C22 C27 C26 118.4(4) . . ?
C22 C27 H27 120.8 . . ?
C26 C27 H27 120.8 . . ?
O9 C28 Zn2 65.6(3) . 1_565 ?
O9 C28 O10 118.7(4) . . ?
O9 C28 C25 120.5(5) . . ?
O10 C28 Zn2 53.1(2) . 1_565 ?
O10 C28 C25 120.9(5) . . ?
C25 C28 Zn2 173.8(4) . 1_565 ?
N1 C29 H29 118.1 . . ?
N1 C29 C32 123.8(9) . . ?
C32 C29 H29 118.1 . . ?
N1 C29A H29A 117.8 . . ?
N1 C29A C32A 124.4(14) . . ?
C32A C29A H29A 117.8 . . ?
N1 C30 H30 117.7 . . ?
N1 C30 C31 124.6(8) . . ?
C31 C30 H30 117.7 . . ?
N1 C30A H30A 120.1 . . ?
C31A C30A N1 119.7(15) . . ?
C31A C30A H30A 120.1 . . ?
C30 C31 H31 119.9 . . ?
C33 C31 C30 120.1(9) . . ?
C33 C31 H31 119.9 . . ?
C30A C31A H31A 122.6 . . ?
C30A C31A C33 114.9(15) . . ?
C33 C31A H31A 122.6 . . ?
C29 C32 H32 120.4 . . ?
C29 C32 C33 119.2(8) . . ?
C33 C32 H32 120.4 . . ?
C29A C32A H32A 117.9 . . ?
C33 C32A C29A 124.3(15) . . ?
C33 C32A H32A 117.9 . . ?
C31 C33 C32 116.1(7) . . ?
C31 C33 C34 119.3(6) . . ?
C32 C33 C34 124.5(5) . . ?
C32A C33 C31A 118.5(11) . . ?
C32A C33 C34 125.6(9) . . ?
C34 C33 C31A 114.6(9) . . ?
N2 C34 N4 109.7(4) . . ?
N2 C34 C33 122.3(4) . . ?
N4 C34 C33 128.0(4) . . ?
N3 C35 N4 110.7(4) . . ?
N3 C35 C36 122.9(4) . . ?
N4 C35 C36 126.4(4) . . ?
C37 C36 C35 119.3(4) . . ?
C40 C36 C35 122.7(4) . . ?
C40 C36 C37 118.0(4) . . ?
C36 C37 H37 120.4 . . ?
C38 C37 C36 119.1(4) . . ?
C38 C37 H37 120.4 . . ?
N6 C38 C37 122.6(4) . . ?
N6 C38 H38 118.7 . . ?
C37 C38 H38 118.7 . . ?
N6 C39 H39 118.6 . . ?
N6 C39 C40 122.9(4) . . ?
C40 C39 H39 118.6 . . ?
C36 C40 H40 120.2 . . ?
C39 C40 C36 119.6(4) . . ?
C39 C40 H40 120.2 . . ?

loop_
_geom_bond_atom_site_label_1
_geom_bond_atom_site_label_2
_geom_bond_distance
_geom_bond_site_symmetry_2
_geom_bond_publ_flag
Zn1 O1 1.977(3) . ?
Zn1 O2 2.397(4) . ?
Zn1 O4 1.978(3) 1_465 ?
Zn1 O6 1.954(3) . ?
Zn1 N1 2.058(3) . ?
Zn2 O5 1.959(3) 1_465 ?
Zn2 O7 1.990(3) . ?
Zn2 O9 2.289(4) 1_545 ?
Zn2 O10 2.016(3) 1_545 ?
Zn2 N6 2.047(3) 1_554 ?
Zn2 C28 2.502(4) 1_545 ?
O1 C1 1.262(5) . ?
O2 C1 1.243(6) . ?
O3 C5 1.370(6) . ?
O3 C8 1.393(6) . ?
O4 C14 1.257(5) . ?
O5 C14 1.244(5) . ?
O6 C15 1.244(5) . ?
O7 C15 1.258(5) . ?
O8 C19 1.390(5) . ?
O8 C22 1.368(5) . ?
O9 C28 1.249(6) . ?
O10 C28 1.250(6) . ?
N1 C29 1.336(10) . ?
N1 C29A 1.304(16) . ?
N1 C30 1.286(10) . ?
N1 C30A 1.430(19) . ?
N2 N3 1.400(5) . ?
N2 C34 1.314(6) . ?
N3 C35 1.307(6) . ?
N4 N5 1.401(5) . ?
N4 C34 1.351(5) . ?
N4 C35 1.351(5) . ?
N5 H5A 0.8600 . ?
N5 H5B 0.8600 . ?
N6 C38 1.340(5) . ?
N6 C39 1.335(5) . ?
C1 C2 1.481(6) . ?
C2 C3 1.367(6) . ?
C2 C7 1.368(6) . ?
C3 H3 0.9300 . ?
C3 C4 1.387(7) . ?
C4 H4 0.9300 . ?
C4 C5 1.383(7) . ?
C5 C6 1.379(7) . ?
C6 H6 0.9300 . ?
C6 C7 1.380(6) . ?
C7 H7 0.9300 . ?
C8 C9 1.366(9) . ?
C8 C13 1.355(9) . ?
C9 H9 0.9300 . ?
C9 C10 1.388(7) . ?
C10 H10 0.9300 . ?
C10 C11 1.380(6) . ?
C11 C12 1.349(6) . ?
C11 C14 1.485(5) . ?
C12 H12 0.9300 . ?
C12 C13 1.390(7) . ?
C13 H13 0.9300 . ?
C15 C16 1.496(6) . ?
C16 C17 1.379(6) . ?
C16 C21 1.387(6) . ?
C17 H17 0.9300 . ?
C17 C18 1.390(7) . ?
C18 H18 0.9300 . ?
C18 C19 1.363(7) . ?
C19 C20 1.378(7) . ?
C20 H20 0.9300 . ?
C20 C21 1.376(7) . ?
C21 H21 0.9300 . ?
C22 C23 1.383(6) . ?
C22 C27 1.385(7) . ?
C23 H23 0.9300 . ?
C23 C24 1.381(6) . ?
C24 H24 0.9300 . ?
C24 C25 1.387(6) . ?
C25 C26 1.377(6) . ?
C25 C28 1.461(6) . ?
C26 H26 0.9300 . ?
C26 C27 1.397(6) . ?
C27 H27 0.9300 . ?
C29 H29 0.9300 . ?
C29 C32 1.348(13) . ?
C29A H29A 0.9300 . ?
C29A C32A 1.35(2) . ?
C30 H30 0.9300 . ?
C30 C31 1.372(14) . ?
C30A H30A 0.9300 . ?
C30A C31A 1.42(3) . ?
C31 H31 0.9300 . ?
C31 C33 1.328(11) . ?
C31A H31A 0.9300 . ?
C31A C33 1.473(19) . ?
C32 H32 0.9300 . ?
C32 C33 1.399(11) . ?
C32A H32A 0.9300 . ?
C32A C33 1.217(17) . ?
C33 C34 1.467(6) . ?
C35 C36 1.478(5) . ?
C36 C37 1.387(6) . ?
C36 C40 1.373(6) . ?
C37 H37 0.9300 . ?
C37 C38 1.364(6) . ?
C38 H38 0.9300 . ?
C39 H39 0.9300 . ?
C39 C40 1.360(6) . ?
C40 H40 0.9300 . ?

loop_
_geom_torsion_atom_site_label_1
_geom_torsion_atom_site_label_2
_geom_torsion_atom_site_label_3
_geom_torsion_atom_site_label_4
_geom_torsion
_geom_torsion_site_symmetry_1
_geom_torsion_site_symmetry_2
_geom_torsion_site_symmetry_3
_geom_torsion_site_symmetry_4
_geom_torsion_publ_flag
Zn1 O1 C1 O2 -1.3(5) . . . . ?
Zn1 O1 C1 C2 178.6(3) . . . . ?
Zn1 O2 C1 O1 1.1(4) . . . . ?
Zn1 O2 C1 C2 -178.8(4) . . . . ?
Zn1 O4 C14 O5 11.9(8) 1_645 . . . ?
Zn1 O4 C14 C11 -167.4(3) 1_645 . . . ?
Zn1 O6 C15 O7 -7.8(7) . . . . ?
Zn1 O6 C15 C16 172.6(3) . . . . ?
Zn1 N1 C29 C32 -176.9(10) . . . . ?
Zn1 N1 C29A C32A -176.4(13) . . . . ?
Zn1 N1 C30 C31 -179.3(9) . . . . ?
Zn1 N1 C30A C31A -173.7(15) . . . . ?
Zn2 O5 C14 O4 8.9(7) 1_645 . . . ?
Zn2 O5 C14 C11 -171.8(3) 1_645 . . . ?
Zn2 O7 C15 O6 5.3(6) . . . . ?
Zn2 O7 C15 C16 -175.1(3) . . . . ?
Zn2 O9 C28 O10 0.9(4) 1_565 . . . ?
Zn2 O9 C28 C25 -178.9(4) 1_565 . . . ?
Zn2 O10 C28 O9 -1.0(5) 1_565 . . . ?
Zn2 O10 C28 C25 178.8(3) 1_565 . . . ?
Zn2 N6 C38 C37 -178.3(4) 1_556 . . . ?
Zn2 N6 C39 C40 178.5(4) 1_556 . . . ?
O1 C1 C2 C3 174.4(4) . . . . ?
O1 C1 C2 C7 -5.5(6) . . . . ?
O2 C1 C2 C3 -5.7(7) . . . . ?
O2 C1 C2 C7 174.4(4) . . . . ?
O3 C5 C6 C7 177.2(5) . . . . ?
O3 C8 C9 C10 175.3(6) . . . . ?
O3 C8 C13 C12 -176.0(6) . . . . ?
O6 C15 C16 C17 178.4(4) . . . . ?
O6 C15 C16 C21 -2.9(6) . . . . ?
O7 C15 C16 C17 -1.2(6) . . . . ?
O7 C15 C16 C21 177.4(4) . . . . ?
O8 C19 C20 C21 -176.4(5) . . . . ?
O8 C22 C23 C24 -178.0(5) . . . . ?
O8 C22 C27 C26 179.6(5) . . . . ?
N1 C29 C32 C33 1.4(19) . . . . ?
N1 C29A C32A C33 -2(3) . . . . ?
N1 C30 C31 C33 -9(2) . . . . ?
N1 C30A C31A C33 -17(3) . . . . ?
N2 N3 C35 N4 -0.1(7) . . . . ?
N2 N3 C35 C36 179.6(5) . . . . ?
N3 N2 C34 N4 -2.0(7) . . . . ?
N3 N2 C34 C33 179.8(5) . . . . ?
N3 C35 C36 C37 41.6(8) . . . . ?
N3 C35 C36 C40 -137.3(6) . . . . ?
N4 C35 C36 C37 -138.7(5) . . . . ?
N4 C35 C36 C40 42.3(8) . . . . ?
N5 N4 C34 N2 175.6(5) . . . . ?
N5 N4 C34 C33 -6.3(8) . . . . ?
N5 N4 C35 N3 -174.5(5) . . . . ?
N5 N4 C35 C36 5.8(8) . . . . ?
N6 C39 C40 C36 -0.2(7) . . . . ?
C1 C2 C3 C4 -179.2(5) . . . . ?
C1 C2 C7 C6 179.6(4) . . . . ?
C2 C3 C4 C5 -1.4(9) . . . . ?
C3 C2 C7 C6 -0.2(7) . . . . ?
C3 C4 C5 O3 -176.7(6) . . . . ?
C3 C4 C5 C6 1.8(9) . . . . ?
C4 C5 C6 C7 -1.5(9) . . . . ?
C5 O3 C8 C9 114.0(7) . . . . ?
C5 O3 C8 C13 -69.9(9) . . . . ?
C5 C6 C7 C2 0.7(8) . . . . ?
C7 C2 C3 C4 0.6(8) . . . . ?
C8 O3 C5 C4 -18.8(10) . . . . ?
C8 O3 C5 C6 162.6(6) . . . . ?
C8 C9 C10 C11 0.6(11) . . . . ?
C9 C8 C13 C12 0.1(12) . . . . ?
C9 C10 C11 C12 0.4(9) . . . . ?
C9 C10 C11 C14 -179.7(5) . . . . ?
C10 C11 C12 C13 -1.2(10) . . . . ?
C10 C11 C14 O4 -5.7(7) . . . . ?
C10 C11 C14 O5 175.0(5) . . . . ?
C11 C12 C13 C8 1.0(12) . . . . ?
C12 C11 C14 O4 174.2(5) . . . . ?
C12 C11 C14 O5 -5.1(7) . . . . ?
C13 C8 C9 C10 -0.8(11) . . . . ?
C14 C11 C12 C13 178.9(6) . . . . ?
C15 C16 C17 C18 178.9(4) . . . . ?
C15 C16 C21 C20 -178.3(4) . . . . ?
C16 C17 C18 C19 -1.5(8) . . . . ?
C17 C16 C21 C20 0.3(7) . . . . ?
C17 C18 C19 O8 176.9(5) . . . . ?
C17 C18 C19 C20 2.3(9) . . . . ?
C18 C19 C20 C21 -1.8(8) . . . . ?
C19 O8 C22 C23 179.2(5) . . . . ?
C19 O8 C22 C27 0.7(8) . . . . ?
C19 C20 C21 C16 0.4(8) . . . . ?
C21 C16 C17 C18 0.2(7) . . . . ?
C22 O8 C19 C18 85.8(7) . . . . ?
C22 O8 C19 C20 -99.5(6) . . . . ?
C22 C23 C24 C25 -2.2(8) . . . . ?
C23 C22 C27 C26 1.2(8) . . . . ?
C23 C24 C25 C26 2.0(7) . . . . ?
C23 C24 C25 C28 -179.3(4) . . . . ?
C24 C25 C26 C27 -0.2(7) . . . . ?
C24 C25 C28 O9 176.7(4) . . . . ?
C24 C25 C28 O10 -3.1(6) . . . . ?
C25 C26 C27 C22 -1.4(8) . . . . ?
C26 C25 C28 O9 -4.6(7) . . . . ?
C26 C25 C28 O10 175.6(4) . . . . ?
C27 C22 C23 C24 0.5(8) . . . . ?
C28 C25 C26 C27 -178.9(4) . . . . ?
C29 N1 C30 C31 4.4(16) . . . . ?
C29 C32 C33 C31 -5.7(16) . . . . ?
C29 C32 C33 C34 178.1(9) . . . . ?
C29A N1 C30A C31A 5(2) . . . . ?
C29A C32A C33 C31A -11(2) . . . . ?
C29A C32A C33 C34 -177.5(13) . . . . ?
C30 N1 C29 C32 -0.6(16) . . . . ?
C30 C31 C33 C32 9.3(17) . . . . ?
C30 C31 C33 C34 -174.4(10) . . . . ?
C30A N1 C29A C32A 5(2) . . . . ?
C30A C31A C33 C32A 19(2) . . . . ?
C30A C31A C33 C34 -172.6(14) . . . . ?
C31 C33 C34 N2 -6.0(12) . . . . ?
C31 C33 C34 N4 176.1(10) . . . . ?
C31A C33 C34 N2 -43.5(13) . . . . ?
C31A C33 C34 N4 138.7(12) . . . . ?
C32 C33 C34 N2 170.0(10) . . . . ?
C32 C33 C34 N4 -7.9(12) . . . . ?
C32A C33 C34 N2 123.5(15) . . . . ?
C32A C33 C34 N4 -54.4(16) . . . . ?
C34 N2 N3 C35 1.3(7) . . . . ?
C34 N4 C35 N3 -1.1(6) . . . . ?
C34 N4 C35 C36 179.2(5) . . . . ?
C35 N4 C34 N2 1.9(6) . . . . ?
C35 N4 C34 C33 -180.0(5) . . . . ?
C35 C36 C37 C38 179.7(5) . . . . ?
C35 C36 C40 C39 -179.5(5) . . . . ?
C36 C37 C38 N6 -0.3(8) . . . . ?
C37 C36 C40 C39 1.5(7) . . . . ?
C38 N6 C39 C40 -1.3(7) . . . . ?
C39 N6 C38 C37 1.6(8) . . . . ?
C40 C36 C37 C38 -1.3(8) . . . . ?

loop_
_platon_squeeze_void_nr
_platon_squeeze_void_average_x
_platon_squeeze_void_average_y
_platon_squeeze_void_average_z
_platon_squeeze_void_volume
_platon_squeeze_void_count_electrons
_platon_squeeze_void_content
1 -0.005 -0.015 -0.011 1707 588 '8 H2O,6 DMF'
